data_7208237
loop_
_publ_author_name
'Banerjee, Ishita'
'Dolai, Malay'
'Jana, Atish Dipankar'
'Das, Kalyan K.'
'Ali, Mahammad'

_publ_section_title
;
 \s-Aromaticity in dinuclear copper(ii) complexes: Novel interaction
 between perchlorate anion and \s-aromatic [Cu2X2] (X = N or O) core
;
_journal_issue 15
_journal_name_full CrystEngComm
_journal_page_first 4972
_journal_paper_doi 10.1039/c2ce25265a
_journal_volume 14
_journal_year 2012
_chemical_formula_moiety 'C20 H28 Cl2 Cu2 N14 O8, CH4O'
_chemical_formula_sum 'C21 H32 Cl2 Cu2 N14 O9'
_chemical_formula_weight 822.61
_chemical_name_systematic
;
?
;
_space_group_IT_number 2
_symmetry_cell_setting triclinic
_symmetry_space_group_name_Hall '-P 1'
_symmetry_space_group_name_H-M 'P -1'
_atom_sites_solution_hydrogens geom
_atom_sites_solution_primary direct
_atom_sites_solution_secondary difmap
_audit_creation_method SHELXL-97
_cell_angle_alpha 92.248(4)
_cell_angle_beta 96.654(3)
_cell_angle_gamma 94.316(3)
_cell_formula_units_Z 2
_cell_length_a 10.5249(11)
_cell_length_b 11.8458(13)
_cell_length_c 14.1564(15)
_cell_measurement_temperature 296(2)
_cell_measurement_theta_max 0.806
_cell_measurement_theta_min 0.747
_cell_volume 1746.1(3)
_computing_structure_refinement 'SHELXL-97 (Sheldrick, 1997)'
_diffrn_ambient_temperature 296(2)
_diffrn_measured_fraction_theta_full 0.996
_diffrn_measured_fraction_theta_max 0.996
_diffrn_radiation_monochromator graphite
_diffrn_radiation_source 'fine-focus sealed tube'
_diffrn_radiation_type MoK\a
_diffrn_radiation_wavelength 0.71073
_diffrn_reflns_av_R_equivalents 0.0903
_diffrn_reflns_av_sigmaI/netI 0.0724
_diffrn_reflns_limit_h_max 9
_diffrn_reflns_limit_h_min -9
_diffrn_reflns_limit_k_max 10
_diffrn_reflns_limit_k_min -10
_diffrn_reflns_limit_l_max 12
_diffrn_reflns_limit_l_min -12
_diffrn_reflns_number 10511
_diffrn_reflns_theta_full 18.51
_diffrn_reflns_theta_max 18.51
_diffrn_reflns_theta_min 1.45
_exptl_absorpt_coefficient_mu 1.437
_exptl_absorpt_correction_type empirical
_exptl_absorpt_process_details SADABS
_exptl_crystal_colour Yellowish-brown
_exptl_crystal_density_diffrn 1.565
_exptl_crystal_density_method 'not measured'
_exptl_crystal_description Rod-shape
_exptl_crystal_F_000 840
_exptl_crystal_size_max 0.21
_exptl_crystal_size_mid 0.18
_exptl_crystal_size_min 0.15
_refine_diff_density_max 0.313
_refine_diff_density_min -0.316
_refine_diff_density_rms 0.066
_refine_ls_extinction_method none
_refine_ls_goodness_of_fit_ref 1.038
_refine_ls_hydrogen_treatment mixed
_refine_ls_matrix_type full
_refine_ls_number_parameters 443
_refine_ls_number_reflns 2610
_refine_ls_number_restraints 0
_refine_ls_restrained_S_all 1.038
_refine_ls_R_factor_all 0.0755
_refine_ls_R_factor_gt 0.0428
_refine_ls_shift/su_max 0.000
_refine_ls_shift/su_mean 0.000
_refine_ls_structure_factor_coef Fsqd
_refine_ls_weighting_details 'calc w=1/[\s^2^(Fo^2^)+(0.0444P)^2^+0.0000P] where P=(Fo^2^+2Fc^2^)/3'
_refine_ls_weighting_scheme calc
_refine_ls_wR_factor_gt 0.0843
_refine_ls_wR_factor_ref 0.0976
_reflns_number_gt 1839
_reflns_number_total 2610
_reflns_threshold_expression >2sigma(I)
_cod_data_source_file c2ce25265a.txt
_cod_data_source_block cu2_1_0m
_cod_depositor_comments
;
The following automatic conversions were performed:

'_symmetry_cell_setting' value 'Triclinic' changed to 'triclinic'
according to /home/saulius/struct/CIF-dictionaries/cif_core.dic
dictionary named 'cif_core.dic' version 2.4.1 from
2010-06-29.

'_exptl_absorpt_correction_type' value 'Empirical'
changed to 'empirical' according to
/home/saulius/struct/CIF-dictionaries/cif_core.dic dictionary named
'cif_core.dic' version 2.4.1 from 2010-06-29.

Automatic conversion script
Id: cif_fix_values 1891 2012-01-12 08:04:46Z andrius 
;
_cod_database_code 7208237

loop_
_symmetry_equiv_pos_as_xyz
'x, y, z'
'-x, -y, -z'

loop_
_atom_site_label
_atom_site_type_symbol
_atom_site_fract_x
_atom_site_fract_y
_atom_site_fract_z
_atom_site_U_iso_or_equiv
_atom_site_adp_type
_atom_site_occupancy
_atom_site_symmetry_multiplicity
_atom_site_calc_flag
_atom_site_refinement_flags
O1S O 0.9302(10) 0.7182(9) 0.4967(7) 0.148(4) Uani 1 1 d .
H1S H 0.9108 0.6773 0.5391 0.222 Uiso 1 1 calc R
C1S C 0.9540(16) 0.6533(14) 0.4211(12) 0.201(9) Uani 1 1 d .
H1S1 H 0.9816 0.7011 0.3730 0.301 Uiso 1 1 calc R
H1S2 H 0.8772 0.6080 0.3959 0.301 Uiso 1 1 calc R
H1S3 H 1.0201 0.6047 0.4408 0.301 Uiso 1 1 calc R
Cu1 Cu 0.51464(10) 0.62625(8) 0.53388(7) 0.0395(4) Uani 1 1 d .
Cu2 Cu 0.95081(10) 0.87214(8) 0.99537(7) 0.0439(4) Uani 1 1 d .
Cl3 Cl 0.7880(3) 0.5568(2) 0.6838(2) 0.0556(8) Uani 1 1 d .
Cl4 Cl 0.9177(3) 0.8986(2) 0.7487(2) 0.0514(7) Uani 1 1 d .
N1 N 1.0455(7) 0.6672(8) 0.9103(6) 0.046(2) Uani 1 1 d .
N2 N 1.0470(7) 0.7328(6) 0.9910(7) 0.046(2) Uani 1 1 d .
C1 C 1.1213(11) 0.6886(10) 1.0599(8) 0.057(3) Uani 1 1 d .
C2 C 1.1185(10) 0.5798(9) 0.9284(9) 0.047(3) Uani 1 1 d .
C3 C 1.1688(9) 0.5920(9) 1.0222(9) 0.052(3) Uani 1 1 d .
H3 H 1.2240 0.5450 1.0546 0.062 Uiso 1 1 calc R
C4 C 1.1385(9) 0.4920(8) 0.8546(7) 0.075(3) Uani 1 1 d .
H4A H 1.0585 0.4702 0.8162 0.112 Uiso 1 1 calc R
H4B H 1.1702 0.4269 0.8850 0.112 Uiso 1 1 calc R
H4C H 1.1997 0.5222 0.8151 0.112 Uiso 1 1 calc R
O1 O 0.8805(6) 0.8386(5) 0.8281(4) 0.0635(19) Uani 1 1 d .
O2 O 1.0275(8) 0.8542(7) 0.7218(7) 0.140(4) Uani 1 1 d .
O4 O 0.8150(8) 0.8845(6) 0.6764(5) 0.101(3) Uani 1 1 d .
O3 O 0.9460(7) 1.0135(6) 0.7741(5) 0.101(3) Uani 1 1 d .
O8 O 0.7207(6) 0.6321(5) 0.6227(4) 0.068(2) Uani 1 1 d .
O7 O 0.9210(8) 0.5821(7) 0.6829(6) 0.124(3) Uani 1 1 d .
O6 O 0.7600(9) 0.5756(7) 0.7764(5) 0.127(3) Uani 1 1 d .
O5 O 0.7518(8) 0.4440(6) 0.6530(6) 0.110(3) Uani 1 1 d .
N3 N 0.5718(10) 0.7659(6) 0.4716(5) 0.041(2) Uani 1 1 d .
N4 N 0.6957(8) 0.8057(8) 0.4758(5) 0.048(2) Uani 1 1 d .
N5 N 0.4592(9) 0.7161(6) 0.6418(5) 0.042(2) Uani 1 1 d .
N6 N 0.5473(7) 0.7911(7) 0.6952(6) 0.043(2) Uani 1 1 d .
C5 C 0.3452(10) 0.7296(8) 0.6698(7) 0.037(2) Uani 1 1 d .
C9 C 0.5096(9) 0.6083(8) 0.9041(7) 0.076(3) Uani 1 1 d .
H9A H 0.4452 0.6535 0.8752 0.114 Uiso 1 1 calc R
H9B H 0.4700 0.5505 0.9392 0.114 Uiso 1 1 calc R
H9C H 0.5521 0.5735 0.8554 0.114 Uiso 1 1 calc R
C11 C 0.6017(11) 0.7217(9) 1.0607(9) 0.056(3) Uani 1 1 d .
H11 H 0.5356 0.7079 1.0980 0.067 Uiso 1 1 calc R
C8 C 0.2257(8) 0.6646(7) 0.6238(7) 0.067(3) Uani 1 1 d .
H8A H 0.2385 0.6379 0.5609 0.100 Uiso 1 1 calc R
H8B H 0.1562 0.7129 0.6197 0.100 Uiso 1 1 calc R
H8C H 0.2054 0.6011 0.6610 0.100 Uiso 1 1 calc R
C10 C 0.6045(11) 0.6811(8) 0.9694(9) 0.050(3) Uani 1 1 d .
C6 C 0.3564(11) 0.8135(8) 0.7411(7) 0.045(3) Uani 1 1 d .
H6 H 0.2908 0.8405 0.7721 0.053 Uiso 1 1 calc R
C7 C 0.4846(12) 0.8490(8) 0.7569(7) 0.045(3) Uani 1 1 d .
C12 C 0.7132(13) 0.7858(8) 1.0869(8) 0.055(3) Uani 1 1 d .
N7 N 0.7867(7) 0.7894(6) 1.0139(7) 0.045(2) Uani 1 1 d .
N8 N 0.7166(9) 0.7231(7) 0.9426(5) 0.048(2) Uani 1 1 d .
N9 N 0.4467(7) 0.4770(6) 0.5699(6) 0.045(2) Uani 1 1 d .
N12 N 1.1058(8) 0.9725(6) 0.9898(5) 0.046(2) Uani 1 1 d .
N10 N 0.4258(8) 0.4457(6) 0.6477(8) 0.057(2) Uani 1 1 d .
N13 N 1.2135(11) 0.9446(7) 0.9821(5) 0.052(2) Uani 1 1 d .
N14 N 1.3112(10) 0.9141(8) 0.9745(8) 0.091(4) Uani 1 1 d .
N11 N 0.4020(11) 0.4181(8) 0.7198(7) 0.102(4) Uani 1 1 d .
C18 C 0.5800(14) 0.9306(9) 0.4079(7) 0.065(3) Uani 1 1 d .
H18 H 0.5551 0.9953 0.3780 0.078 Uiso 1 1 calc R
C19 C 0.4987(11) 0.8418(10) 0.4292(7) 0.047(3) Uani 1 1 d .
C17 C 0.7029(12) 0.9087(10) 0.4377(7) 0.057(3) Uani 1 1 d .
C20 C 0.5553(9) 0.9386(8) 0.8245(7) 0.071(3) Uani 1 1 d .
H20A H 0.6456 0.9390 0.8200 0.106 Uiso 1 1 calc R
H20B H 0.5393 0.9231 0.8883 0.106 Uiso 1 1 calc R
H20C H 0.5263 1.0112 0.8086 0.106 Uiso 1 1 calc R
C21 C 1.1450(11) 0.7412(9) 1.1590(7) 0.093(4) Uani 1 1 d .
H21A H 1.2286 0.7814 1.1686 0.140 Uiso 1 1 calc R
H21B H 1.1407 0.6830 1.2041 0.140 Uiso 1 1 calc R
H21C H 1.0811 0.7931 1.1679 0.140 Uiso 1 1 calc R
C22 C 0.3572(11) 0.8251(8) 0.4115(7) 0.080(3) Uani 1 1 d .
H22A H 0.3327 0.7583 0.3709 0.120 Uiso 1 1 calc R
H22B H 0.3242 0.8897 0.3811 0.120 Uiso 1 1 calc R
H22C H 0.3227 0.8165 0.4709 0.120 Uiso 1 1 calc R
C23 C 0.8288(10) 0.9716(9) 0.4346(7) 0.086(4) Uani 1 1 d .
H23A H 0.8640 0.9981 0.4979 0.128 Uiso 1 1 calc R
H23B H 0.8183 1.0351 0.3951 0.128 Uiso 1 1 calc R
H23C H 0.8860 0.9224 0.4088 0.128 Uiso 1 1 calc R
C24 C 0.7597(10) 0.8473(8) 1.1810(7) 0.081(3) Uani 1 1 d .
H24A H 0.7245 0.8077 1.2311 0.121 Uiso 1 1 calc R
H24B H 0.7325 0.9229 1.1803 0.121 Uiso 1 1 calc R
H24C H 0.8517 0.8505 1.1915 0.121 Uiso 1 1 calc R

loop_
_atom_site_aniso_label
_atom_site_aniso_U_11
_atom_site_aniso_U_22
_atom_site_aniso_U_33
_atom_site_aniso_U_23
_atom_site_aniso_U_13
_atom_site_aniso_U_12
O1S 0.114(8) 0.215(11) 0.130(9) 0.061(8) 0.026(7) 0.074(8)
C1S 0.184(17) 0.24(2) 0.177(17) -0.124(15) -0.005(14) 0.094(15)
Cu1 0.0464(8) 0.0331(7) 0.0402(8) 0.0030(5) 0.0094(6) 0.0033(6)
Cu2 0.0453(8) 0.0337(7) 0.0532(8) 0.0044(6) 0.0070(6) 0.0047(6)
Cl3 0.055(2) 0.048(2) 0.062(2) 0.0024(16) -0.0012(16) 0.0102(16)
Cl4 0.053(2) 0.046(2) 0.056(2) 0.0075(16) 0.0088(18) -0.0023(16)
N1 0.044(6) 0.033(5) 0.065(7) 0.000(5) 0.023(5) 0.013(5)
N2 0.059(6) 0.033(5) 0.050(6) 0.004(6) 0.012(5) 0.019(4)
C1 0.066(8) 0.057(9) 0.050(9) 0.025(8) 0.004(7) 0.011(7)
C2 0.045(7) 0.045(8) 0.049(9) -0.006(7) 0.003(6) 0.008(6)
C3 0.049(7) 0.035(8) 0.074(10) 0.015(6) 0.010(7) 0.018(6)
C4 0.090(9) 0.066(8) 0.071(8) -0.003(7) 0.005(7) 0.036(7)
O1 0.077(5) 0.059(4) 0.054(4) 0.022(4) 0.010(4) -0.012(4)
O2 0.112(7) 0.144(8) 0.197(10) 0.052(7) 0.109(7) 0.056(7)
O4 0.111(6) 0.101(6) 0.076(5) 0.033(4) -0.041(5) -0.029(5)
O3 0.146(8) 0.040(5) 0.104(6) 0.002(4) -0.014(5) -0.025(5)
O8 0.066(5) 0.057(4) 0.079(5) 0.020(4) -0.014(4) 0.006(4)
O7 0.055(6) 0.121(7) 0.199(9) 0.054(6) 0.009(6) 0.018(5)
O6 0.213(10) 0.128(7) 0.046(5) 0.009(5) 0.032(6) 0.025(7)
O5 0.144(8) 0.034(5) 0.147(7) -0.005(5) -0.009(6) 0.018(5)
N3 0.062(7) 0.029(5) 0.034(5) 0.007(4) 0.003(5) 0.014(6)
N4 0.035(7) 0.048(7) 0.062(6) 0.002(5) 0.015(5) -0.016(5)
N5 0.045(6) 0.040(5) 0.044(5) 0.001(4) 0.015(5) 0.012(5)
N6 0.065(6) 0.032(5) 0.028(5) -0.013(4) 0.001(5) 0.002(5)
C5 0.031(8) 0.034(7) 0.052(7) 0.012(6) 0.016(6) 0.015(6)
C9 0.068(8) 0.082(8) 0.074(8) 0.021(7) -0.001(7) -0.015(7)
C11 0.053(9) 0.056(7) 0.057(9) 0.008(6) 0.014(7) -0.018(7)
C8 0.046(8) 0.061(7) 0.091(8) -0.005(6) 0.003(7) -0.003(6)
C10 0.049(9) 0.035(7) 0.058(9) 0.008(6) -0.021(8) -0.013(6)
C6 0.052(9) 0.037(7) 0.047(7) -0.004(6) 0.015(6) 0.013(6)
C7 0.057(9) 0.038(7) 0.036(7) -0.005(6) -0.013(7) 0.000(7)
C12 0.071(10) 0.037(7) 0.056(9) 0.001(6) 0.009(8) -0.005(7)
N7 0.038(6) 0.049(6) 0.050(6) 0.006(5) 0.008(6) 0.002(5)
N8 0.040(6) 0.034(5) 0.063(7) 0.006(5) -0.011(6) -0.016(4)
N9 0.066(6) 0.038(5) 0.035(6) 0.008(4) 0.024(5) 0.003(4)
N12 0.027(6) 0.040(5) 0.074(6) 0.001(4) 0.012(5) 0.007(5)
N10 0.076(7) 0.036(6) 0.058(8) -0.005(6) 0.017(7) -0.004(5)
N13 0.055(8) 0.045(6) 0.053(6) -0.006(4) 0.007(7) -0.010(6)
N14 0.051(8) 0.086(8) 0.136(9) -0.023(6) 0.016(7) 0.012(7)
N11 0.163(11) 0.084(8) 0.064(8) 0.012(6) 0.049(8) -0.015(7)
C18 0.069(10) 0.050(9) 0.073(8) 0.025(6) -0.001(7) -0.002(8)
C19 0.045(9) 0.048(8) 0.043(7) 0.001(6) -0.004(6) -0.008(8)
C17 0.060(10) 0.049(9) 0.061(8) -0.002(6) 0.017(7) -0.012(8)
C20 0.066(8) 0.074(8) 0.072(8) -0.012(7) -0.002(7) 0.024(7)
C21 0.135(11) 0.084(9) 0.056(9) 0.000(7) -0.017(8) 0.023(8)
C22 0.092(11) 0.046(7) 0.098(9) 0.023(6) -0.016(8) 0.012(7)
C23 0.073(9) 0.086(9) 0.099(9) 0.018(7) 0.024(7) -0.021(8)
C24 0.098(9) 0.076(8) 0.068(9) -0.003(7) 0.023(7) -0.012(7)

loop_
_atom_type_symbol
_atom_type_description
_atom_type_scat_dispersion_real
_atom_type_scat_dispersion_imag
_atom_type_scat_source
C C 0.0033 0.0016 'International Tables Vol C Tables 4.2.6.8 and 6.1.1.4'
H H 0.0000 0.0000 'International Tables Vol C Tables 4.2.6.8 and 6.1.1.4'
N N 0.0061 0.0033 'International Tables Vol C Tables 4.2.6.8 and 6.1.1.4'
O O 0.0106 0.0060 'International Tables Vol C Tables 4.2.6.8 and 6.1.1.4'
Cl Cl 0.1484 0.1585 'International Tables Vol C Tables 4.2.6.8 and 6.1.1.4'
Cu Cu 0.3201 1.2651 'International Tables Vol C Tables 4.2.6.8 and 6.1.1.4'

loop_
_geom_angle_atom_site_label_1
_geom_angle_atom_site_label_2
_geom_angle_atom_site_label_3
_geom_angle
_geom_angle_site_symmetry_1
_geom_angle_site_symmetry_3
C1S O1S H1S 109.5 . .
O1S C1S H1S1 109.5 . .
O1S C1S H1S2 109.5 . .
H1S1 C1S H1S2 109.5 . .
O1S C1S H1S3 109.5 . .
H1S1 C1S H1S3 109.5 . .
H1S2 C1S H1S3 109.5 . .
N9 Cu1 N9 76.8(4) . 2_666
N9 Cu1 N3 168.8(3) . .
N9 Cu1 N3 94.1(3) 2_666 .
N9 Cu1 N5 96.8(3) . .
N9 Cu1 N5 173.0(3) 2_666 .
N3 Cu1 N5 92.0(3) . .
N9 Cu1 O8 98.4(3) . .
N9 Cu1 O8 95.8(3) 2_666 .
N3 Cu1 O8 88.9(3) . .
N5 Cu1 O8 87.5(3) . .
N12 Cu2 N7 171.2(4) . .
N12 Cu2 N12 75.5(4) . 2_777
N7 Cu2 N12 97.0(3) . 2_777
N12 Cu2 N2 92.6(3) . .
N7 Cu2 N2 94.6(3) . .
N12 Cu2 N2 167.1(3) 2_777 .
N12 Cu2 O1 100.1(3) . .
N7 Cu2 O1 85.1(3) . .
N12 Cu2 O1 98.1(3) 2_777 .
N2 Cu2 O1 88.7(3) . .
O6 Cl3 O5 110.0(5) . .
O6 Cl3 O7 108.1(6) . .
O5 Cl3 O7 110.9(5) . .
O6 Cl3 O8 109.2(5) . .
O5 Cl3 O8 110.2(4) . .
O7 Cl3 O8 108.5(4) . .
O2 Cl4 O4 112.3(6) . .
O2 Cl4 O3 108.7(5) . .
O4 Cl4 O3 110.0(5) . .
O2 Cl4 O1 108.0(5) . .
O4 Cl4 O1 107.4(4) . .
O3 Cl4 O1 110.4(4) . .
C2 N1 N2 109.4(8) . .
C1 N2 N1 108.2(8) . .
C1 N2 Cu2 129.4(9) . .
N1 N2 Cu2 122.4(8) . .
N2 C1 C3 108.4(9) . .
N2 C1 C21 122.2(12) . .
C3 C1 C21 129.5(12) . .
N1 C2 C3 107.3(8) . .
N1 C2 C4 123.2(11) . .
C3 C2 C4 129.5(12) . .
C2 C3 C1 106.8(9) . .
C2 C3 H3 126.6 . .
C1 C3 H3 126.6 . .
C2 C4 H4A 109.5 . .
C2 C4 H4B 109.5 . .
H4A C4 H4B 109.5 . .
C2 C4 H4C 109.5 . .
H4A C4 H4C 109.5 . .
H4B C4 H4C 109.5 . .
Cl4 O1 Cu2 129.8(3) . .
Cl3 O8 Cu1 135.4(4) . .
C19 N3 N4 108.4(7) . .
C19 N3 Cu1 127.9(9) . .
N4 N3 Cu1 123.2(8) . .
N3 N4 C17 109.5(8) . .
C5 N5 N6 107.9(7) . .
C5 N5 Cu1 132.6(8) . .
N6 N5 Cu1 119.0(7) . .
C7 N6 N5 107.9(7) . .
N5 C5 C6 109.8(8) . .
N5 C5 C8 122.3(10) . .
C6 C5 C8 127.8(11) . .
C10 C9 H9A 109.5 . .
C10 C9 H9B 109.5 . .
H9A C9 H9B 109.5 . .
C10 C9 H9C 109.5 . .
H9A C9 H9C 109.5 . .
H9B C9 H9C 109.5 . .
C12 C11 C10 107.3(9) . .
C12 C11 H11 126.3 . .
C10 C11 H11 126.3 . .
C5 C8 H8A 109.5 . .
C5 C8 H8B 109.5 . .
H8A C8 H8B 109.5 . .
C5 C8 H8C 109.5 . .
H8A C8 H8C 109.5 . .
H8B C8 H8C 109.5 . .
N8 C10 C11 106.5(8) . .
N8 C10 C9 122.0(12) . .
C11 C10 C9 131.5(13) . .
C7 C6 C5 105.7(8) . .
C7 C6 H6 127.1 . .
C5 C6 H6 127.1 . .
N6 C7 C6 108.7(8) . .
N6 C7 C20 120.5(11) . .
C6 C7 C20 130.8(12) . .
C11 C12 N7 110.5(9) . .
C11 C12 C24 128.8(13) . .
N7 C12 C24 120.7(11) . .
C12 N7 N8 104.4(7) . .
C12 N7 Cu2 133.8(9) . .
N8 N7 Cu2 121.7(8) . .
C10 N8 N7 111.3(8) . .
N10 N9 Cu1 129.3(6) . .
N10 N9 Cu1 123.5(6) . 2_666
Cu1 N9 Cu1 103.2(4) . 2_666
N13 N12 Cu2 127.1(6) . .
N13 N12 Cu2 128.3(6) . 2_777
Cu2 N12 Cu2 104.5(4) . 2_777
N11 N10 N9 177.4(11) . .
N14 N13 N12 177.1(10) . .
C17 C18 C19 108.9(9) . .
C17 C18 H18 125.6 . .
C19 C18 H18 125.6 . .
N3 C19 C18 107.1(9) . .
N3 C19 C22 123.2(11) . .
C18 C19 C22 129.7(12) . .
N4 C17 C18 106.1(9) . .
N4 C17 C23 120.3(12) . .
C18 C17 C23 133.6(13) . .
C7 C20 H20A 109.5 . .
C7 C20 H20B 109.5 . .
H20A C20 H20B 109.5 . .
C7 C20 H20C 109.5 . .
H20A C20 H20C 109.5 . .
H20B C20 H20C 109.5 . .
C1 C21 H21A 109.5 . .
C1 C21 H21B 109.5 . .
H21A C21 H21B 109.5 . .
C1 C21 H21C 109.5 . .
H21A C21 H21C 109.5 . .
H21B C21 H21C 109.5 . .
C19 C22 H22A 109.5 . .
C19 C22 H22B 109.5 . .
H22A C22 H22B 109.5 . .
C19 C22 H22C 109.5 . .
H22A C22 H22C 109.5 . .
H22B C22 H22C 109.5 . .
C17 C23 H23A 109.5 . .
C17 C23 H23B 109.5 . .
H23A C23 H23B 109.5 . .
C17 C23 H23C 109.5 . .
H23A C23 H23C 109.5 . .
H23B C23 H23C 109.5 . .
C12 C24 H24A 109.5 . .
C12 C24 H24B 109.5 . .
H24A C24 H24B 109.5 . .
C12 C24 H24C 109.5 . .
H24A C24 H24C 109.5 . .
H24B C24 H24C 109.5 . .

loop_
_geom_bond_atom_site_label_1
_geom_bond_atom_site_label_2
_geom_bond_distance
_geom_bond_site_symmetry_2
O1S C1S 1.350(12) .
O1S H1S 0.8200 .
C1S H1S1 0.9600 .
C1S H1S2 0.9600 .
C1S H1S3 0.9600 .
Cu1 N9 1.966(7) .
Cu1 N9 1.972(7) 2_666
Cu1 N3 1.991(7) .
Cu1 N5 1.995(7) .
Cu1 O8 2.372(6) .
Cu2 N12 1.956(8) .
Cu2 N7 1.971(8) .
Cu2 N12 1.988(8) 2_777
Cu2 N2 2.003(7) .
Cu2 O1 2.406(6) .
Cl3 O6 1.390(7) .
Cl3 O5 1.399(7) .
Cl3 O7 1.411(8) .
Cl3 O8 1.436(6) .
Cl4 O2 1.391(8) .
Cl4 O4 1.395(7) .
Cl4 O3 1.395(6) .
Cl4 O1 1.430(6) .
N1 C2 1.350(10) .
N1 N2 1.355(8) .
N2 C1 1.327(11) .
C1 C3 1.394(12) .
C1 C21 1.500(12) .
C2 C3 1.369(11) .
C2 C4 1.488(12) .
C3 H3 0.9300 .
C4 H4A 0.9600 .
C4 H4B 0.9600 .
C4 H4C 0.9600 .
N3 C19 1.341(10) .
N3 N4 1.346(9) .
N4 C17 1.354(11) .
N5 C5 1.325(9) .
N5 N6 1.371(8) .
N6 C7 1.350(11) .
C5 C6 1.377(11) .
C5 C8 1.492(11) .
C9 C10 1.480(12) .
C9 H9A 0.9600 .
C9 H9B 0.9600 .
C9 H9C 0.9600 .
C11 C12 1.354(12) .
C11 C10 1.366(12) .
C11 H11 0.9300 .
C8 H8A 0.9600 .
C8 H8B 0.9600 .
C8 H8C 0.9600 .
C10 N8 1.348(11) .
C6 C7 1.373(11) .
C6 H6 0.9300 .
C7 C20 1.493(11) .
C12 N7 1.361(11) .
C12 C24 1.504(12) .
N7 N8 1.363(9) .
N9 N10 1.215(10) .
N9 Cu1 1.972(7) 2_666
N12 N13 1.219(10) .
N12 Cu2 1.988(8) 2_777
N10 N11 1.134(10) .
N13 N14 1.131(10) .
C18 C17 1.361(12) .
C18 C19 1.371(12) .
C18 H18 0.9300 .
C19 C22 1.479(12) .
C17 C23 1.477(12) .
C20 H20A 0.9600 .
C20 H20B 0.9600 .
C20 H20C 0.9600 .
C21 H21A 0.9600 .
C21 H21B 0.9600 .
C21 H21C 0.9600 .
C22 H22A 0.9600 .
C22 H22B 0.9600 .
C22 H22C 0.9600 .
C23 H23A 0.9600 .
C23 H23B 0.9600 .
C23 H23C 0.9600 .
C24 H24A 0.9600 .
C24 H24B 0.9600 .
C24 H24C 0.9600 .
